data_7128081
loop_
_publ_author_name
'Woi\'nska, Magdalena'
'Chodkiewicz, Micha\/l L'
'Wo\'zniak, Krzysztof'

_publ_section_title
;
 Towards accurate and precise positions of hydrogen atoms bonded to heavy
 metal atoms.
;
_journal_issue 30
_journal_name_full 'Chemical communications (Cambridge, England)'
_journal_page_first 3652
_journal_page_last 3655
_journal_paper_doi 10.1039/d0cc07661a
_journal_volume 57
_journal_year 2021
_chemical_formula_moiety 'C28 H52 Os P, B F4'
_chemical_formula_sum 'C28 H52 B F4 Os P'
_chemical_formula_weight 696.74
_chemical_name_common '[Cp*Os(PCy3)H4][BF4]'
_space_group_crystal_system triclinic
_space_group_IT_number 2
_space_group_name_Hall '-P 1'
_space_group_name_H-M_alt 'P -1'
_symmetry_Int_Tables_number 2
_audit_block_doi 10.5517/ccdc.csd.cc27gldq
_audit_creation_date 2020-07-31
_audit_creation_method
;
Olex2 1.2
(compiled 2018.05.29 svn.r3508 for OlexSys, GUI svn.r5506)
;
_audit_update_record
;
2021-03-10 deposited with the CCDC.	2021-03-17 downloaded from the CCDC.
;
_cell_angle_alpha 94.1140(10)
_cell_angle_beta 90.0340(10)
_cell_angle_gamma 101.3690(10)
_cell_formula_units_Z 2
_cell_length_a 8.9295(2)
_cell_length_b 9.71790(10)
_cell_length_c 17.18190(10)
_cell_measurement_temperature 199(2)
_cell_volume 1457.79(4)
_computing_molecular_graphics 'Olex2 (Dolomanov et al., 2009)'
_computing_publication_material 'Olex2 (Dolomanov et al., 2009)'
_computing_structure_refinement 'olex2.refine (Bourhis et al., 2015)'
_computing_structure_solution 'SHELXS-97 (Sheldrick, 1990)'
_diffrn_ambient_temperature 199(2)
_diffrn_measured_fraction_theta_full 0.9174
_diffrn_measured_fraction_theta_max 0.9174
_diffrn_radiation_type 'Mo K\a'
_diffrn_radiation_wavelength 0.71073
_diffrn_reflns_av_R_equivalents 0.0325
_diffrn_reflns_av_unetI/netI 0.0432
_diffrn_reflns_limit_h_max 11
_diffrn_reflns_limit_h_min -11
_diffrn_reflns_limit_k_max 12
_diffrn_reflns_limit_k_min -12
_diffrn_reflns_limit_l_max 13
_diffrn_reflns_limit_l_min -22
_diffrn_reflns_number 9506
_diffrn_reflns_theta_full 28.2823
_diffrn_reflns_theta_max 28.28
_diffrn_reflns_theta_min 2.14
_exptl_absorpt_coefficient_mu 4.472
_exptl_absorpt_correction_T_max 0.844
_exptl_absorpt_correction_T_min 0.529
_exptl_absorpt_correction_type integration
_exptl_crystal_density_diffrn 1.5871
_exptl_crystal_density_method 'not measured'
_exptl_crystal_F_000 702.1115
_exptl_crystal_size_max 0.3
_exptl_crystal_size_mid 0.1
_exptl_crystal_size_min 0.04
_refine_diff_density_max 0.9971
_refine_diff_density_min -1.5411
_refine_diff_density_rms 0.1926
_refine_ls_d_res_high 0.7500
_refine_ls_d_res_low 9.5016
_refine_ls_goodness_of_fit_ref 1.6518
_refine_ls_hydrogen_treatment mixed
_refine_ls_matrix_type full
_refine_ls_number_constraints 0
_refine_ls_number_parameters 523
_refine_ls_number_reflns 6629
_refine_ls_number_restraints 0
_refine_ls_restrained_S_all 1.6518
_refine_ls_R_factor_all 0.0414
_refine_ls_R_factor_gt 0.0333
_refine_ls_shift/su_max 0.0005
_refine_ls_shift/su_mean 0.0000
_refine_ls_structure_factor_coef Fsqd
_refine_ls_weighting_details 'w=1/[\s^2^(Fo^2^)+(0.0000P)^2^] where P=(Fo^2^+2Fc^2^)/3'
_refine_ls_weighting_scheme calc
_refine_ls_wR_factor_gt 0.0648
_refine_ls_wR_factor_ref 0.0681
_reflns_Friedel_coverage 0.0
_reflns_limit_h_max 11
_reflns_limit_h_min -11
_reflns_limit_k_max 12
_reflns_limit_k_min -12
_reflns_limit_l_max 22
_reflns_limit_l_min 0
_reflns_number_gt 5952
_reflns_number_total 6629
_reflns_threshold_expression I>=2u(I)
_cod_data_source_file d0cc07661a2.cif
_cod_data_source_block XAXMEP_isotropic_jorge-DZP
_cod_depositor_comments
;
The following automatic conversions were performed:

data item '_exptl_absorpt_correction_type' value 'Integration' was
changed to 'integration' in accordance with the
/home/data/users/saulius/crontab/automatic-downloads/rss-feeds/RSC/lib/dictionaries/cif_core.dic
dictionary named 'cif_core.dic' version 2.4.2 last updated on
2011-04-26.

Automatic conversion script
Id: cif_fix_values 7556 2019-12-06 15:28:31Z antanas 

 Adding full bibliography for 7128081--7128095.cif.
;
_cod_database_code 7128081
_olex2_submission_special_instructions 'No special instructions were received'

loop_
_space_group_symop_id
_space_group_symop_operation_xyz
1 x,y,z
2 -x,-y,-z

loop_
_atom_site_label
_atom_site_type_symbol
_atom_site_fract_x
_atom_site_fract_y
_atom_site_fract_z
_atom_site_U_iso_or_equiv
_atom_site_adp_type
_atom_site_occupancy
_atom_site_refinement_flags_posn
Os Os 0.222574(18) 0.241117(17) 0.197798(9) 0.01834(5) Uani 1.000000 .
H1 H 0.308(4) 0.407(4) 0.225(2) 0.002(9) Uiso 1.000000 .
H2 H 0.149(6) 0.106(5) 0.249(3) 0.040(15) Uiso 1.000000 .
H3 H 0.353(6) 0.173(6) 0.244(3) 0.032(15) Uiso 1.000000 .
H4 H 0.401(6) 0.292(6) 0.230(3) 0.040(17) Uiso 1.000000 .
C1 C 0.0492(5) 0.2383(4) 0.0981(2) 0.0249(9) Uani 1.000000 .
C2 C 0.0777(5) 0.0986(4) 0.1024(2) 0.0243(9) Uani 1.000000 .
C3 C 0.2383(5) 0.1026(5) 0.0888(2) 0.0281(10) Uani 1.000000 .
C4 C 0.3081(5) 0.2455(5) 0.0744(2) 0.0284(10) Uani 1.000000 .
C5 C 0.1909(5) 0.3280(5) 0.0810(2) 0.0273(10) Uani 1.000000 .
C6 C -0.1047(6) 0.2794(6) 0.0989(3) 0.0382(12) Uani 1.000000 .
H6A H -0.138(7) 0.277(6) 0.037(4) 0.065(19) Uiso 1.000000 .
H6B H -0.090(7) 0.383(7) 0.123(4) 0.07(2) Uiso 1.000000 .
H6C H -0.191(7) 0.196(7) 0.127(4) 0.07(2) Uiso 1.000000 .
C8 C 0.3148(8) -0.0213(6) 0.0811(4) 0.0493(15) Uani 1.000000 .
H8A H 0.427(10) -0.001(8) 0.108(5) 0.12(3) Uiso 1.000000 .
H8B H 0.312(11) -0.066(10) 0.016(6) 0.14(4) Uiso 1.000000 .
H8C H 0.270(8) -0.107(8) 0.120(5) 0.09(2) Uiso 1.000000 .
C7 C -0.0405(7) -0.0334(6) 0.1070(3) 0.0406(13) Uani 1.000000 .
H7A H 0.008(8) -0.099(7) 0.136(5) 0.09(3) Uiso 1.000000 .
H7B H -0.074(9) -0.097(8) 0.058(5) 0.11(3) Uiso 1.000000 .
H7C H -0.154(10) -0.006(8) 0.123(5) 0.11(3) Uiso 1.000000 .
C9 C 0.4688(7) 0.2973(7) 0.0497(4) 0.0477(14) Uani 1.000000 .
H9A H 0.471(7) 0.292(6) -0.015(4) 0.057(18) Uiso 1.000000 .
H9B H 0.546(7) 0.241(6) 0.070(4) 0.07(2) Uiso 1.000000 .
H9C H 0.525(8) 0.417(8) 0.064(4) 0.09(3) Uiso 1.000000 .
C10 C 0.2105(7) 0.4768(5) 0.0593(3) 0.0403(13) Uani 1.000000 .
H10A H 0.212(9) 0.478(8) -0.002(5) 0.10(3) Uiso 1.000000 .
H10B H 0.320(9) 0.545(8) 0.080(5) 0.10(3) Uiso 1.000000 .
H10C H 0.113(8) 0.530(7) 0.087(4) 0.07(2) Uiso 1.000000 .
P P 0.11853(11) 0.33050(10) 0.31290(6) 0.0154(2) Uani 1.000000 .
C11 C 0.1606(4) 0.5251(4) 0.3289(2) 0.0198(8) Uani 1.000000 .
H11 H 0.111(5) 0.546(5) 0.389(3) 0.031(13) Uiso 1.000000 .
C12 C 0.3324(5) 0.5862(4) 0.3363(3) 0.0254(9) Uani 1.000000 .
H12A H 0.397(6) 0.532(5) 0.380(3) 0.044(15) Uiso 1.000000 .
H12B H 0.385(5) 0.557(4) 0.277(3) 0.022(12) Uiso 1.000000 .
C13 C 0.3644(6) 0.7465(5) 0.3529(3) 0.0347(11) Uani 1.000000 .
H13A H 0.311(6) 0.775(5) 0.409(3) 0.041(15) Uiso 1.000000 .
H13B H 0.489(8) 0.785(7) 0.361(4) 0.09(2) Uiso 1.000000 .
C14 C 0.2915(6) 0.8156(5) 0.2898(4) 0.0381(12) Uani 1.000000 .
H14A H 0.349(7) 0.798(6) 0.233(4) 0.07(2) Uiso 1.000000 .
H14B H 0.318(8) 0.929(8) 0.300(4) 0.09(2) Uiso 1.000000 .
C15 C 0.1208(5) 0.7570(5) 0.2840(3) 0.0350(11) Uani 1.000000 .
H15A H 0.058(6) 0.807(5) 0.242(3) 0.039(15) Uiso 1.000000 .
H15B H 0.067(6) 0.782(5) 0.343(3) 0.041(15) Uiso 1.000000 .
C16 C 0.0857(5) 0.5968(4) 0.2672(3) 0.0271(10) Uani 1.000000 .
H16A H -0.038(7) 0.557(6) 0.264(4) 0.07(2) Uiso 1.000000 .
H16B H 0.129(6) 0.565(5) 0.209(3) 0.041(15) Uiso 1.000000 .
C21 C -0.0926(4) 0.2829(4) 0.3142(2) 0.0178(8) Uani 1.000000 .
H21 H -0.124(5) 0.341(5) 0.266(3) 0.037(14) Uiso 1.000000 .
C22 C -0.1595(5) 0.1266(4) 0.2914(3) 0.0218(9) Uani 1.000000 .
H22A H -0.108(6) 0.093(5) 0.232(3) 0.044(16) Uiso 1.000000 .
H22B H -0.136(6) 0.056(5) 0.336(3) 0.044(15) Uiso 1.000000 .
C23 C -0.3339(5) 0.1002(4) 0.2818(3) 0.0252(9) Uani 1.000000 .
H23A H -0.366(5) 0.164(5) 0.231(3) 0.035(14) Uiso 1.000000 .
H23B H -0.376(6) -0.017(6) 0.268(3) 0.052(17) Uiso 1.000000 .
C24 C -0.4072(5) 0.1488(5) 0.3568(3) 0.0248(9) Uani 1.000000 .
H24A H -0.533(5) 0.140(5) 0.348(3) 0.030(13) Uiso 1.000000 .
H24B H -0.391(6) 0.077(5) 0.407(3) 0.048(16) Uiso 1.000000 .
C25 C -0.3421(5) 0.3039(5) 0.3798(3) 0.0269(9) Uani 1.000000 .
H25A H -0.393(6) 0.340(5) 0.434(3) 0.050(16) Uiso 1.000000 .
H25B H -0.379(6) 0.369(5) 0.331(3) 0.045(16) Uiso 1.000000 .
C26 C -0.1671(5) 0.3304(5) 0.3896(3) 0.0242(9) Uani 1.000000 .
H26A H -0.125(5) 0.435(5) 0.406(3) 0.033(13) Uiso 1.000000 .
H26B H -0.138(6) 0.260(5) 0.437(3) 0.042(15) Uiso 1.000000 .
C31 C 0.2015(4) 0.2743(4) 0.4026(2) 0.0180(8) Uani 1.000000 .
H31 H 0.332(4) 0.279(4) 0.393(2) 0.000100 Uiso 1.000000 .
C32 C 0.1875(5) 0.3636(4) 0.4797(2) 0.0218(9) Uani 1.000000 .
H32A H 0.228(7) 0.480(7) 0.476(4) 0.07(2) Uiso 1.000000 .
H32B H 0.069(5) 0.351(5) 0.494(3) 0.030(13) Uiso 1.000000 .
C33 C 0.2770(5) 0.3166(5) 0.5459(3) 0.0270(9) Uani 1.000000 .
H33A H 0.406(6) 0.329(5) 0.532(3) 0.032(13) Uiso 1.000000 .
H33B H 0.253(6) 0.365(6) 0.606(3) 0.051(17) Uiso 1.000000 .
C34 C 0.2204(5) 0.1608(5) 0.5576(2) 0.0249(9) Uani 1.000000 .
H34A H 0.286(6) 0.120(5) 0.602(3) 0.045(15) Uiso 1.000000 .
H34B H 0.108(5) 0.140(5) 0.579(3) 0.031(13) Uiso 1.000000 .
C35 C 0.2320(5) 0.0698(4) 0.4823(2) 0.0243(9) Uani 1.000000 .
H35A H 0.174(6) -0.054(6) 0.486(3) 0.050(17) Uiso 1.000000 .
H35B H 0.358(7) 0.071(6) 0.464(3) 0.057(18) Uiso 1.000000 .
C36 C 0.1438(5) 0.1177(4) 0.4153(2) 0.0212(8) Uani 1.000000 .
H36A H 0.010(6) 0.099(5) 0.429(3) 0.040(15) Uiso 1.000000 .
H36B H 0.142(5) 0.051(5) 0.364(3) 0.036(13) Uiso 1.000000 .
B B 0.3096(7) 0.3653(7) 0.8135(4) 0.0425(15) Uani 1.000000 .
F1 F 0.1958(4) 0.3608(4) 0.8668(2) 0.0736(11) Uani 1.000000 .
F2 F 0.2648(5) 0.2598(5) 0.7558(3) 0.0923(14) Uani 1.000000 .
F3 F 0.4448(5) 0.3548(5) 0.8468(3) 0.0978(15) Uani 1.000000 .
F4 F 0.3298(5) 0.4929(5) 0.7813(3) 0.1024(16) Uani 1.000000 .

loop_
_atom_site_aniso_label
_atom_site_aniso_U_11
_atom_site_aniso_U_22
_atom_site_aniso_U_33
_atom_site_aniso_U_12
_atom_site_aniso_U_13
_atom_site_aniso_U_23
Os 0.01891(9) 0.02340(9) 0.01301(8) 0.00519(6) 0.00145(6) 0.00050(5)
C1 0.026(2) 0.031(2) 0.018(2) 0.0051(18) -0.0002(17) 0.0041(17)
C2 0.030(2) 0.027(2) 0.0140(19) 0.0034(18) -0.0038(17) -0.0007(16)
C3 0.039(3) 0.030(2) 0.017(2) 0.013(2) -0.0005(19) -0.0023(17)
C4 0.029(2) 0.041(3) 0.016(2) 0.009(2) 0.0082(18) 0.0025(18)
C5 0.031(2) 0.032(2) 0.017(2) 0.0026(19) 0.0046(18) 0.0073(17)
C6 0.029(3) 0.054(3) 0.034(3) 0.011(2) -0.009(2) 0.009(3)
C8 0.073(4) 0.048(3) 0.037(3) 0.038(3) 0.007(3) -0.002(3)
C7 0.052(4) 0.033(3) 0.028(3) -0.010(3) -0.009(3) 0.001(2)
C9 0.036(3) 0.073(4) 0.036(3) 0.013(3) 0.014(3) 0.008(3)
C10 0.060(4) 0.032(3) 0.028(3) 0.002(3) 0.005(3) 0.014(2)
P 0.0156(5) 0.0162(5) 0.0144(5) 0.0034(4) 0.0013(4) 0.0014(4)
C11 0.019(2) 0.0200(19) 0.020(2) 0.0016(16) 0.0004(16) 0.0027(15)
C12 0.019(2) 0.017(2) 0.039(3) 0.0003(16) -0.0032(19) 0.0043(18)
C13 0.034(3) 0.018(2) 0.049(3) -0.001(2) -0.010(2) 0.001(2)
C14 0.033(3) 0.021(2) 0.060(4) 0.002(2) -0.002(3) 0.013(2)
C15 0.031(3) 0.021(2) 0.054(3) 0.0042(19) -0.007(2) 0.010(2)
C16 0.031(3) 0.022(2) 0.028(2) 0.0070(19) -0.009(2) 0.0022(18)
C21 0.020(2) 0.0151(18) 0.018(2) 0.0036(15) 0.0030(16) -0.0012(15)
C22 0.019(2) 0.020(2) 0.025(2) 0.0017(16) 0.0017(17) -0.0034(17)
C23 0.022(2) 0.021(2) 0.029(2) -0.0015(17) 0.0009(18) -0.0035(17)
C24 0.016(2) 0.029(2) 0.028(2) 0.0008(17) 0.0048(18) 0.0024(18)
C25 0.021(2) 0.030(2) 0.029(2) 0.0055(18) 0.0074(19) -0.0017(19)
C26 0.017(2) 0.029(2) 0.025(2) 0.0049(18) 0.0043(17) -0.0068(18)
C31 0.0181(19) 0.0176(19) 0.019(2) 0.0053(15) 0.0011(16) -0.0008(15)
C32 0.030(2) 0.022(2) 0.0149(19) 0.0092(18) -0.0045(17) -0.0006(16)
C33 0.038(3) 0.027(2) 0.015(2) 0.0050(19) -0.0053(19) 0.0022(17)
C34 0.027(2) 0.031(2) 0.018(2) 0.0053(19) -0.0011(18) 0.0076(17)
C35 0.032(2) 0.024(2) 0.019(2) 0.0091(18) 0.0023(18) 0.0039(16)
C36 0.034(2) 0.0152(19) 0.0138(19) 0.0026(17) -0.0009(17) 0.0014(15)
B 0.039(3) 0.056(4) 0.028(3) 0.001(3) 0.007(3) 0.003(3)
F1 0.085(3) 0.073(2) 0.055(2) 0.002(2) 0.031(2) -0.0042(19)
F2 0.084(3) 0.120(4) 0.067(3) 0.024(3) -0.009(2) -0.047(3)
F3 0.073(3) 0.141(4) 0.084(3) 0.032(3) -0.033(3) 0.007(3)
F4 0.090(3) 0.101(3) 0.122(4) 0.010(3) 0.010(3) 0.064(3)

loop_
_atom_type_symbol
_atom_type_scat_dispersion_real
_atom_type_scat_dispersion_imag
_atom_type_scat_Cromer_Mann_a1
_atom_type_scat_Cromer_Mann_a2
_atom_type_scat_Cromer_Mann_a3
_atom_type_scat_Cromer_Mann_a4
_atom_type_scat_Cromer_Mann_b1
_atom_type_scat_Cromer_Mann_b2
_atom_type_scat_Cromer_Mann_b3
_atom_type_scat_Cromer_Mann_b4
_atom_type_scat_Cromer_Mann_c
_atom_type_scat_source
_atom_type_scat_dispersion_source
C 0.00330 0.00160 2.31000 1.02000 1.58860 0.86500 20.84390 10.20750 0.56870 51.65120 0.215599998832 'International Tables Volume C Table 6.1.1.4 (pp. 500-502)' custom
B 0.00130 0.00070 2.05450 1.33260 1.09790 0.70680 23.21850 1.02100 60.34980 0.14030 -0.193200007081 'International Tables Volume C Table 6.1.1.4 (pp. 500-502)' custom
F 0.01710 0.01030 3.53920 2.64120 1.51700 1.02430 10.28250 4.29440 0.26150 26.14760 0.277599990368 'International Tables Volume C Table 6.1.1.4 (pp. 500-502)' custom
H 0.00000 0.00000 0.49300 0.32291 0.14019 0.04081 10.51090 26.12570 3.14236 57.79970 0.0030380000826 'International Tables Volume C Table 6.1.1.4 (pp. 500-502)' custom
P 0.10230 0.09420 6.43450 4.17910 1.78000 1.49080 1.90670 27.15700 0.52600 68.16450 1.11489999294 'International Tables Volume C Table 6.1.1.4 (pp. 500-502)' custom
Os -1.21650 7.60300 28.18940 16.15500 14.93050 5.67589 1.62903 8.97948 0.38266 48.16470 11.0004997253 'International Tables Volume C Table 6.1.1.4 (pp. 500-502)' custom

loop_
_geom_angle_atom_site_label_1
_geom_angle_atom_site_label_2
_geom_angle_atom_site_label_3
_geom_angle
_geom_angle_site_symmetry_1
_geom_angle_site_symmetry_3
_geom_angle_publ_flag
H2 Os H1 132(2) . . ?
H3 Os H1 93(2) . . ?
H3 Os H2 66(2) . . ?
H4 Os H1 55(2) . . ?
H4 Os H2 105(3) . . ?
H4 Os H3 42(2) . . ?
C1 Os H1 110.0(14) . . ?
C1 Os H2 105.4(18) . . ?
C1 Os H3 152.3(18) . . ?
C1 Os H4 147(2) . . ?
C2 Os H1 144.5(14) . . ?
C2 Os H2 80.2(17) . . ?
C2 Os H3 116.9(18) . . ?
C2 Os H4 141.9(19) . . ?
C2 Os C1 36.46(15) . . ?
C3 Os H1 132.0(13) . . ?
C3 Os H2 93.1(17) . . ?
C3 Os H3 91.6(17) . . ?
C3 Os H4 104.9(19) . . ?
C3 Os C1 61.82(16) . . ?
C3 Os C2 37.16(15) . . ?
C4 Os H1 95.2(13) . . ?
C4 Os H2 130.3(17) . . ?
C4 Os H3 102.6(17) . . ?
C4 Os H4 89(2) . . ?
C4 Os C1 61.66(16) . . ?
C4 Os C2 61.77(16) . . ?
C4 Os C3 37.43(16) . . ?
C5 Os H1 84.2(14) . . ?
C5 Os H2 140.2(17) . . ?
C5 Os H3 138.5(17) . . ?
C5 Os H4 111(2) . . ?
C5 Os C1 36.46(14) . . ?
C5 Os C2 60.98(15) . . ?
C5 Os C3 61.93(16) . . ?
C5 Os C4 37.07(16) . . ?
P Os H1 67.4(13) . . ?
P Os H2 72.0(17) . . ?
P Os H3 95.4(17) . . ?
P Os H4 93.5(19) . . ?
P Os C1 107.08(11) . . ?
P Os C2 123.31(11) . . ?
P Os C3 159.02(12) . . ?
P Os C4 155.73(12) . . ?
P Os C5 120.95(12) . . ?
C2 C1 Os 71.3(2) . . ?
C5 C1 Os 70.5(2) . . ?
C5 C1 C2 107.6(4) . . ?
C6 C1 Os 130.6(3) . . ?
C6 C1 C2 126.3(4) . . ?
C6 C1 C5 125.5(4) . . ?
C1 C2 Os 72.2(2) . . ?
C3 C2 Os 69.8(2) . . ?
C3 C2 C1 108.4(4) . . ?
C7 C2 Os 131.0(3) . . ?
C7 C2 C1 126.3(4) . . ?
C7 C2 C3 124.7(4) . . ?
C2 C3 Os 73.0(2) . . ?
C4 C3 Os 71.5(2) . . ?
C4 C3 C2 107.6(4) . . ?
C8 C3 Os 126.7(4) . . ?
C8 C3 C2 126.3(5) . . ?
C8 C3 C4 125.7(5) . . ?
C3 C4 Os 71.0(2) . . ?
C5 C4 Os 72.1(2) . . ?
C5 C4 C3 107.5(4) . . ?
C9 C4 Os 126.6(4) . . ?
C9 C4 C3 126.8(5) . . ?
C9 C4 C5 125.5(5) . . ?
C1 C5 Os 73.0(2) . . ?
C4 C5 Os 70.8(2) . . ?
C4 C5 C1 109.0(4) . . ?
C10 C5 Os 130.4(3) . . ?
C10 C5 C1 125.9(4) . . ?
C10 C5 C4 124.3(4) . . ?
H6A C6 C1 105(3) . . ?
H6B C6 C1 108(4) . . ?
H6B C6 H6A 109(5) . . ?
H6C C6 C1 109(3) . . ?
H6C C6 H6A 108(4) . . ?
H6C C6 H6B 118(5) . . ?
H8A C8 C3 113(4) . . ?
H8B C8 C3 110(5) . . ?
H8B C8 H8A 114(6) . . ?
H8C C8 C3 115(4) . . ?
H8C C8 H8A 92(6) . . ?
H8C C8 H8B 111(6) . . ?
H7A C7 C2 107(4) . . ?
H7B C7 C2 120(4) . . ?
H7B C7 H7A 98(6) . . ?
H7C C7 C2 110(4) . . ?
H7C C7 H7A 124(6) . . ?
H7C C7 H7B 98(6) . . ?
H9A C9 C4 109(3) . . ?
H9B C9 C4 114(3) . . ?
H9B C9 H9A 109(5) . . ?
H9C C9 C4 119(4) . . ?
H9C C9 H9A 100(5) . . ?
H9C C9 H9B 106(5) . . ?
H10A C10 C5 109(4) . . ?
H10B C10 C5 114(4) . . ?
H10B C10 H10A 105(5) . . ?
H10C C10 C5 110(3) . . ?
H10C C10 H10A 112(6) . . ?
H10C C10 H10B 106(5) . . ?
C11 P Os 114.71(13) . . ?
C21 P Os 112.83(13) . . ?
C21 P C11 104.07(17) . . ?
C31 P Os 111.73(12) . . ?
C31 P C11 102.71(18) . . ?
C31 P C21 110.09(18) . . ?
H11 C11 P 104(2) . . ?
C12 C11 P 112.6(3) . . ?
C12 C11 H11 106(2) . . ?
C16 C11 P 112.8(3) . . ?
C16 C11 H11 110(2) . . ?
C16 C11 C12 110.9(3) . . ?
H12A C12 C11 114(3) . . ?
H12B C12 C11 106(2) . . ?
H12B C12 H12A 102(3) . . ?
C13 C12 C11 111.7(4) . . ?
C13 C12 H12A 112(3) . . ?
C13 C12 H12B 110(2) . . ?
H13A C13 C12 110(3) . . ?
H13B C13 C12 109(4) . . ?
H13B C13 H13A 106(4) . . ?
C14 C13 C12 110.5(4) . . ?
C14 C13 H13A 106(3) . . ?
C14 C13 H13B 114(4) . . ?
H14A C14 C13 109(3) . . ?
H14B C14 C13 111(4) . . ?
H14B C14 H14A 102(5) . . ?
C15 C14 C13 110.4(4) . . ?
C15 C14 H14A 111(3) . . ?
C15 C14 H14B 113(4) . . ?
H15A C15 C14 115(2) . . ?
H15B C15 C14 108(3) . . ?
H15B C15 H15A 104(3) . . ?
C16 C15 C14 111.9(4) . . ?
C16 C15 H15A 110(3) . . ?
C16 C15 H15B 108(2) . . ?
C15 C16 C11 110.9(4) . . ?
H16A C16 C11 111(4) . . ?
H16A C16 C15 110(3) . . ?
H16B C16 C11 107(3) . . ?
H16B C16 C15 112(3) . . ?
H16B C16 H16A 105(4) . . ?
H21 C21 P 102(3) . . ?
C22 C21 P 114.7(3) . . ?
C22 C21 H21 106(2) . . ?
C26 C21 P 115.5(3) . . ?
C26 C21 H21 109(3) . . ?
C26 C21 C22 109.8(3) . . ?
H22A C22 C21 110(2) . . ?
H22B C22 C21 113(3) . . ?
H22B C22 H22A 109(4) . . ?
C23 C22 C21 111.4(3) . . ?
C23 C22 H22A 108(3) . . ?
C23 C22 H22B 106(3) . . ?
H23A C23 C22 109(2) . . ?
H23B C23 C22 108(3) . . ?
H23B C23 H23A 111(4) . . ?
C24 C23 C22 110.6(4) . . ?
C24 C23 H23A 108(2) . . ?
C24 C23 H23B 110(3) . . ?
H24A C24 C23 111(2) . . ?
H24B C24 C23 110(3) . . ?
H24B C24 H24A 107(3) . . ?
C25 C24 C23 110.7(3) . . ?
C25 C24 H24A 106(2) . . ?
C25 C24 H24B 112(3) . . ?
H25A C25 C24 112(3) . . ?
H25B C25 C24 107(3) . . ?
H25B C25 H25A 105(4) . . ?
C26 C25 C24 111.0(4) . . ?
C26 C25 H25A 110(3) . . ?
C26 C25 H25B 112(3) . . ?
C25 C26 C21 110.8(4) . . ?
H26A C26 C21 111(3) . . ?
H26A C26 C25 110(3) . . ?
H26B C26 C21 106(3) . . ?
H26B C26 C25 108(2) . . ?
H26B C26 H26A 111(4) . . ?
H31 C31 P 108.5(19) . . ?
C32 C31 P 116.4(3) . . ?
C32 C31 H31 106.7(18) . . ?
C36 C31 P 113.1(3) . . ?
C36 C31 H31 101.7(18) . . ?
C36 C31 C32 109.2(3) . . ?
H32A C32 C31 114(3) . . ?
H32B C32 C31 109(2) . . ?
H32B C32 H32A 105(4) . . ?
C33 C32 C31 110.5(3) . . ?
C33 C32 H32A 108(3) . . ?
C33 C32 H32B 110(3) . . ?
H33A C33 C32 111(3) . . ?
H33B C33 C32 113(3) . . ?
H33B C33 H33A 115(4) . . ?
C34 C33 C32 111.0(4) . . ?
C34 C33 H33A 106(2) . . ?
C34 C33 H33B 100(3) . . ?
H34A C34 C33 114(3) . . ?
H34B C34 C33 112(3) . . ?
H34B C34 H34A 103(4) . . ?
C35 C34 C33 111.1(3) . . ?
C35 C34 H34A 105(3) . . ?
C35 C34 H34B 111(3) . . ?
H35A C35 C34 114(3) . . ?
H35B C35 C34 113(3) . . ?
H35B C35 H35A 105(4) . . ?
C36 C35 C34 110.3(3) . . ?
C36 C35 H35A 104(3) . . ?
C36 C35 H35B 109(3) . . ?
C35 C36 C31 111.7(3) . . ?
H36A C36 C31 109(2) . . ?
H36A C36 C35 110(3) . . ?
H36B C36 C31 113(3) . . ?
H36B C36 C35 112(3) . . ?
H36B C36 H36A 101(3) . . ?
F2 B F1 108.7(5) . . ?
F3 B F1 112.1(5) . . ?
F3 B F2 111.1(6) . . ?
F4 B F1 107.9(6) . . ?
F4 B F2 109.0(5) . . ?
F4 B F3 107.8(5) . . ?

loop_
_geom_bond_atom_site_label_1
_geom_bond_atom_site_label_2
_geom_bond_distance
_geom_bond_site_symmetry_2
_geom_bond_publ_flag
Os H1 1.68(3) . ?
Os H2 1.66(5) . ?
Os H3 1.68(5) . ?
Os H4 1.66(5) . ?
Os C1 2.303(4) . ?
Os C2 2.290(4) . ?
Os C3 2.247(4) . ?
Os C4 2.254(4) . ?
Os C5 2.271(4) . ?
Os P 2.3670(10) . ?
C1 C2 1.437(6) . ?
C1 C5 1.431(6) . ?
C1 C6 1.505(6) . ?
C2 C3 1.446(6) . ?
C2 C7 1.499(6) . ?
C3 C4 1.445(6) . ?
C3 C8 1.495(7) . ?
C4 C5 1.438(6) . ?
C4 C9 1.497(7) . ?
C5 C10 1.496(6) . ?
C6 H6A 1.10(7) . ?
C6 H6B 1.05(6) . ?
C6 H6C 1.14(6) . ?
C8 H8A 1.08(9) . ?
C8 H8B 1.16(10) . ?
C8 H8C 1.12(8) . ?
C7 H7A 1.00(8) . ?
C7 H7B 1.02(8) . ?
C7 H7C 1.12(9) . ?
C9 H9A 1.12(6) . ?
C9 H9B 1.04(7) . ?
C9 H9C 1.18(7) . ?
C10 H10A 1.06(8) . ?
C10 H10B 1.11(8) . ?
C10 H10C 1.18(7) . ?
P C11 1.854(4) . ?
P C21 1.851(4) . ?
P C31 1.871(4) . ?
C11 H11 1.14(5) . ?
C11 C12 1.533(5) . ?
C11 C16 1.532(6) . ?
C12 H12A 1.16(6) . ?
C12 H12B 1.16(5) . ?
C12 C13 1.533(6) . ?
C13 H13A 1.12(5) . ?
C13 H13B 1.10(7) . ?
C13 C14 1.526(7) . ?
C14 H14A 1.13(6) . ?
C14 H14B 1.09(7) . ?
C14 C15 1.519(7) . ?
C15 H15A 1.11(5) . ?
C15 H15B 1.16(5) . ?
C15 C16 1.532(6) . ?
C16 H16A 1.10(6) . ?
C16 H16B 1.11(5) . ?
C21 H21 1.10(5) . ?
C21 C22 1.541(5) . ?
C21 C26 1.540(5) . ?
C22 H22A 1.18(5) . ?
C22 H22B 1.12(6) . ?
C22 C23 1.534(6) . ?
C23 H23A 1.18(5) . ?
C23 H23B 1.13(5) . ?
C23 C24 1.533(6) . ?
C24 H24A 1.12(5) . ?
C24 H24B 1.18(6) . ?
C24 C25 1.527(6) . ?
C25 H25A 1.10(5) . ?
C25 H25B 1.17(6) . ?
C25 C26 1.540(6) . ?
C26 H26A 1.03(4) . ?
C26 H26B 1.16(5) . ?
C31 H31 1.17(4) . ?
C31 C32 1.550(5) . ?
C31 C36 1.539(5) . ?
C32 H32A 1.12(6) . ?
C32 H32B 1.07(5) . ?
C32 C33 1.536(6) . ?
C33 H33A 1.17(5) . ?
C33 H33B 1.14(6) . ?
C33 C34 1.527(6) . ?
C34 H34A 1.10(6) . ?
C34 H34B 1.06(5) . ?
C34 C35 1.529(6) . ?
C35 H35A 1.21(5) . ?
C35 H35B 1.17(6) . ?
C35 C36 1.545(6) . ?
C36 H36A 1.20(5) . ?
C36 H36B 1.06(5) . ?
B F1 1.365(7) . ?
B F2 1.373(7) . ?
B F3 1.361(8) . ?
B F4 1.374(7) . ?
